data_4078056
loop_
_publ_author_name
'O, Wylie W. N.'
'Lough, Alan J.'
'Morris, Robert H.'

_publ_section_title
;
 Bifunctional Mechanism with Unconventional Intermediates for the
 Hydrogenation of Ketones Catalyzed by an Iridium(III) Complex Containing
 an N-Heterocyclic Carbene with a Primary Amine Donor
;
_journal_issue 6
_journal_name_full Organometallics
_journal_page_first 2152
_journal_paper_doi 10.1021/om300071v
_journal_volume 31
_journal_year 2012
_chemical_formula_moiety 'C29 H33 Cl Ir N P, F6 P'
_chemical_formula_sum 'C29 H33 Cl F6 Ir N P2'
_chemical_formula_weight 799.15
_chemical_name_systematic
; 
 ? 
;
_space_group_IT_number 14
_symmetry_cell_setting monoclinic
_symmetry_space_group_name_Hall '-P 2ybc'
_symmetry_space_group_name_H-M 'P 1 21/c 1'
_atom_sites_solution_hydrogens geom
_atom_sites_solution_primary direct
_atom_sites_solution_secondary difmap
_audit_creation_method SHELXL-97
_cell_angle_alpha 90.00
_cell_angle_beta 90.939(3)
_cell_angle_gamma 90.00
_cell_formula_units_Z 4
_cell_length_a 10.3727(3)
_cell_length_b 15.5571(8)
_cell_length_c 17.9983(7)
_cell_measurement_reflns_used 19610
_cell_measurement_temperature 150(1)
_cell_measurement_theta_max 27.5
_cell_measurement_theta_min 2.6
_cell_volume 2904.0(2)
_computing_cell_refinement 'Denzo-SMN (Otwinowski & Minor, 1997)'
_computing_data_collection 'Collect (Nonius B.V., 1997-2002)'
_computing_data_reduction Denzo-SMN
_computing_molecular_graphics 'PLATON (Spek, 2009)'
_computing_publication_material 'SHELXTL V6.1'
_computing_structure_refinement 'SHELXTL V6.1 (Sheldrick, 2008)'
_computing_structure_solution 'SIR-92 (Altomare et al., 1994)'
_diffrn_ambient_temperature 150(1)
_diffrn_detector_area_resol_mean 9
_diffrn_measured_fraction_theta_full 0.994
_diffrn_measured_fraction_theta_max 0.994
_diffrn_measurement_device_type 'Nonius KappaCCD'
_diffrn_measurement_method '\f scans and \w scans with \k offsets'
_diffrn_radiation_monochromator graphite
_diffrn_radiation_source 'fine-focus sealed tube'
_diffrn_radiation_type MoK\a
_diffrn_radiation_wavelength 0.71073
_diffrn_reflns_av_R_equivalents 0.0850
_diffrn_reflns_av_sigmaI/netI 0.0968
_diffrn_reflns_limit_h_max 13
_diffrn_reflns_limit_h_min -13
_diffrn_reflns_limit_k_max 20
_diffrn_reflns_limit_k_min -18
_diffrn_reflns_limit_l_max 23
_diffrn_reflns_limit_l_min -18
_diffrn_reflns_number 19610
_diffrn_reflns_theta_full 27.50
_diffrn_reflns_theta_max 27.50
_diffrn_reflns_theta_min 2.60
_exptl_absorpt_coefficient_mu 4.860
_exptl_absorpt_correction_T_max 0.873
_exptl_absorpt_correction_T_min 0.755
_exptl_absorpt_correction_type multi-scan
_exptl_absorpt_process_details
; 
multi-scan from symmetry-related measurements 
 Sortav (Blessing 1995) 
;
_exptl_crystal_colour yellow
_exptl_crystal_density_diffrn 1.828
_exptl_crystal_density_method 'not measured'
_exptl_crystal_description needle
_exptl_crystal_F_000 1568
_exptl_crystal_size_max 0.10
_exptl_crystal_size_mid 0.04
_exptl_crystal_size_min 0.03
_refine_diff_density_max 4.534
_refine_diff_density_min -1.973
_refine_diff_density_rms 0.238
_refine_ls_extinction_method none
_refine_ls_goodness_of_fit_ref 1.022
_refine_ls_hydrogen_treatment constr
_refine_ls_matrix_type full
_refine_ls_number_parameters 378
_refine_ls_number_reflns 6638
_refine_ls_number_restraints 30
_refine_ls_restrained_S_all 1.020
_refine_ls_R_factor_all 0.0981
_refine_ls_R_factor_gt 0.0600
_refine_ls_shift/su_max 0.002
_refine_ls_shift/su_mean 0.000
_refine_ls_structure_factor_coef Fsqd
_refine_ls_weighting_details 'calc w=1/[\s^2^(Fo^2^)+(0.0777P)^2^+11.0929P] where P=(Fo^2^+2Fc^2^)/3'
_refine_ls_weighting_scheme calc
_refine_ls_wR_factor_gt 0.1431
_refine_ls_wR_factor_ref 0.1620
_reflns_number_gt 4516
_reflns_number_total 6638
_reflns_threshold_expression I>2\s(I)
_cod_data_source_file om300071v_si_002.cif
_cod_data_source_block 4
_cod_depositor_comments
;
The following automatic conversions were performed:

'_symmetry_cell_setting' value 'Monoclinic' changed to 'monoclinic'
according to /home/saulius/struct/CIF-dictionaries/cif_core.dic
dictionary named 'cif_core.dic' version 2.4.1 from 2010-06-29.

Automatic conversion script
Id: cif_fix_values 1715 2011-07-08 13:25:40Z adriana 
;
_cod_original_sg_symbol_H-M 'P 21/c'
_cod_database_code 4078056

loop_
_symmetry_equiv_pos_as_xyz
'x, y, z'
'-x, y+1/2, -z+1/2'
'-x, -y, -z'
'x, -y-1/2, z-1/2'

loop_
_atom_site_label
_atom_site_type_symbol
_atom_site_fract_x
_atom_site_fract_y
_atom_site_fract_z
_atom_site_U_iso_or_equiv
_atom_site_adp_type
_atom_site_occupancy
_atom_site_symmetry_multiplicity
_atom_site_calc_flag
_atom_site_refinement_flags
_atom_site_disorder_assembly
_atom_site_disorder_group
Ir1 Ir 0.29756(3) 0.54701(2) 0.751734(19) 0.02480(14) Uani 1 1 d . . .
Cl1 Cl 0.2154(2) 0.40285(15) 0.76179(13) 0.0340(5) Uani 1 1 d . . .
P1 P 0.0962(2) 0.59136(17) 0.71098(13) 0.0281(5) Uani 1 1 d . . .
N1 N 0.3376(7) 0.5058(6) 0.6407(4) 0.0340(19) Uani 1 1 d . . .
H1A H 0.4122 0.5331 0.6269 0.041 Uiso 1 1 calc R . .
H1B H 0.3562 0.4481 0.6431 0.041 Uiso 1 1 calc R . .
C1 C 0.0316(8) 0.5096(6) 0.6482(5) 0.028(2) Uani 1 1 d . . .
C2 C -0.0946(9) 0.4771(7) 0.6548(5) 0.034(2) Uani 1 1 d . . .
H2A H -0.1495 0.4982 0.6924 0.041 Uiso 1 1 calc R . .
C3 C -0.1375(9) 0.4148(7) 0.6063(6) 0.039(2) Uani 1 1 d . . .
H3A H -0.2239 0.3949 0.6088 0.046 Uiso 1 1 calc R . .
C4 C -0.0563(9) 0.3807(7) 0.5539(6) 0.038(2) Uani 1 1 d . . .
H4A H -0.0850 0.3348 0.5230 0.045 Uiso 1 1 calc R . .
C5 C 0.0651(9) 0.4128(7) 0.5462(5) 0.033(2) Uani 1 1 d . . .
H5A H 0.1195 0.3901 0.5090 0.040 Uiso 1 1 calc R . .
C6 C 0.1105(9) 0.4792(6) 0.5928(5) 0.030(2) Uani 1 1 d . . .
C7 C 0.2425(8) 0.5175(6) 0.5784(5) 0.029(2) Uani 1 1 d . . .
H7A H 0.2776 0.4908 0.5331 0.034 Uiso 1 1 calc R . .
H7B H 0.2323 0.5797 0.5686 0.034 Uiso 1 1 calc R . .
C8 C 0.0781(8) 0.6883(6) 0.6531(5) 0.030(2) Uani 1 1 d . . .
C9 C 0.1814(9) 0.7377(7) 0.6342(5) 0.035(2) Uani 1 1 d . . .
H9A H 0.2647 0.7239 0.6536 0.042 Uiso 1 1 calc R . .
C10 C 0.1664(10) 0.8072(7) 0.5872(6) 0.040(2) Uani 1 1 d . . .
H10A H 0.2393 0.8398 0.5729 0.048 Uiso 1 1 calc R . .
C11 C 0.0424(10) 0.8297(7) 0.5606(6) 0.042(2) Uani 1 1 d . . .
H11A H 0.0305 0.8784 0.5295 0.050 Uiso 1 1 calc R . .
C12 C -0.0607(10) 0.7801(7) 0.5804(6) 0.039(2) Uani 1 1 d . . .
H12A H -0.1442 0.7944 0.5617 0.047 Uiso 1 1 calc R . .
C13 C -0.0465(8) 0.7101(6) 0.6266(5) 0.032(2) Uani 1 1 d . . .
H13A H -0.1193 0.6770 0.6404 0.038 Uiso 1 1 calc R . .
C14 C -0.0180(8) 0.6057(6) 0.7854(5) 0.0250(19) Uani 1 1 d . . .
C15 C -0.0741(8) 0.6866(6) 0.7996(5) 0.031(2) Uani 1 1 d . . .
H15A H -0.0541 0.7344 0.7690 0.037 Uiso 1 1 calc R . .
C16 C -0.1588(9) 0.6967(7) 0.8584(5) 0.038(2) Uani 1 1 d . . .
H16A H -0.1939 0.7517 0.8688 0.046 Uiso 1 1 calc R . .
C17 C -0.1914(8) 0.6278(7) 0.9012(5) 0.036(2) Uani 1 1 d . . .
H17A H -0.2517 0.6343 0.9400 0.043 Uiso 1 1 calc R . .
C18 C -0.1358(9) 0.5481(7) 0.8876(6) 0.037(2) Uani 1 1 d . . .
H18A H -0.1571 0.5006 0.9182 0.045 Uiso 1 1 calc R . .
C19 C -0.0503(9) 0.5369(7) 0.8304(5) 0.035(2) Uani 1 1 d . . .
H19A H -0.0136 0.4819 0.8218 0.041 Uiso 1 1 calc R . .
C20 C 0.3462(10) 0.5529(7) 0.8703(5) 0.039(2) Uani 1 1 d . . .
C21 C 0.3254(9) 0.6365(8) 0.8432(6) 0.044(3) Uani 1 1 d . . .
C22 C 0.4167(10) 0.6559(7) 0.7887(6) 0.044(3) Uani 1 1 d . . .
C23 C 0.5003(9) 0.5810(8) 0.7829(6) 0.045(3) Uani 1 1 d U . .
C24 C 0.4543(9) 0.5193(7) 0.8327(6) 0.037(2) Uani 1 1 d . . .
C25 C 0.2733(14) 0.5079(11) 0.9308(6) 0.075(4) Uani 1 1 d . . .
H25A H 0.3144 0.5203 0.9791 0.113 Uiso 1 1 calc R . .
H25B H 0.2743 0.4458 0.9219 0.113 Uiso 1 1 calc R . .
H25C H 0.1840 0.5285 0.9308 0.113 Uiso 1 1 calc R . .
C26 C 0.2287(12) 0.7029(11) 0.8720(8) 0.087(6) Uani 1 1 d . . .
H26A H 0.2667 0.7335 0.9146 0.131 Uiso 1 1 calc R . .
H26B H 0.1498 0.6736 0.8873 0.131 Uiso 1 1 calc R . .
H26C H 0.2078 0.7442 0.8324 0.131 Uiso 1 1 calc R . .
C27 C 0.4474(15) 0.7428(9) 0.7553(8) 0.083(5) Uani 1 1 d . . .
H27A H 0.5038 0.7749 0.7896 0.125 Uiso 1 1 calc R . .
H27B H 0.3673 0.7749 0.7469 0.125 Uiso 1 1 calc R . .
H27C H 0.4911 0.7347 0.7080 0.125 Uiso 1 1 calc R . .
C28 C 0.6105(10) 0.5736(11) 0.7318(7) 0.079(5) Uani 1 1 d . . .
H28A H 0.6899 0.5917 0.7577 0.118 Uiso 1 1 calc R . .
H28B H 0.5953 0.6104 0.6884 0.118 Uiso 1 1 calc R . .
H28C H 0.6193 0.5137 0.7157 0.118 Uiso 1 1 calc R . .
C29 C 0.5156(14) 0.4343(9) 0.8495(8) 0.073(4) Uani 1 1 d . . .
H29A H 0.5820 0.4416 0.8884 0.110 Uiso 1 1 calc R . .
H29B H 0.5551 0.4116 0.8045 0.110 Uiso 1 1 calc R . .
H29C H 0.4498 0.3941 0.8668 0.110 Uiso 1 1 calc R . .
P2 P 0.4664(2) 0.3105(2) 0.49865(15) 0.0430(7) Uani 1 1 d D . .
F1 F 0.4863(7) 0.2183(6) 0.5353(6) 0.096(3) Uani 1 1 d . A .
F2 F 0.4504(7) 0.4020(5) 0.4601(4) 0.074(2) Uani 1 1 d . A .
F3 F 0.3767(14) 0.2664(10) 0.4404(8) 0.137(9) Uani 0.74(3) 1 d PD A 1
F4 F 0.3479(13) 0.3308(8) 0.5471(8) 0.128(10) Uani 0.74(3) 1 d PD A 1
F5 F 0.5555(14) 0.3558(10) 0.5565(8) 0.180(14) Uani 0.74(3) 1 d PD A 1
F6 F 0.5832(13) 0.2957(10) 0.4478(9) 0.196(14) Uani 0.74(3) 1 d PD A 1
F3A F 0.3233(16) 0.2939(17) 0.4921(13) 0.047(9) Uiso 0.26(3) 1 d PD A 2
F4A F 0.449(2) 0.345(2) 0.5763(11) 0.075(12) Uiso 0.26(3) 1 d PD A 2
F5A F 0.6107(17) 0.319(2) 0.5082(13) 0.059(10) Uiso 0.26(3) 1 d PD A 2
F6A F 0.485(2) 0.270(2) 0.4234(12) 0.076(13) Uiso 0.26(3) 1 d PD A 2

loop_
_atom_site_aniso_label
_atom_site_aniso_U_11
_atom_site_aniso_U_22
_atom_site_aniso_U_33
_atom_site_aniso_U_23
_atom_site_aniso_U_13
_atom_site_aniso_U_12
Ir1 0.0258(2) 0.0235(2) 0.0250(2) -0.00063(16) 0.00029(13) 0.00047(15)
Cl1 0.0353(12) 0.0233(12) 0.0434(14) -0.0027(10) 0.0012(10) -0.0018(9)
P1 0.0245(11) 0.0311(14) 0.0286(12) -0.0013(11) 0.0015(9) -0.0004(10)
N1 0.030(4) 0.041(5) 0.031(4) -0.002(4) -0.001(3) -0.001(4)
C1 0.032(5) 0.025(5) 0.026(5) -0.003(4) 0.000(4) 0.000(4)
C2 0.030(5) 0.046(6) 0.027(5) -0.002(4) 0.010(4) 0.000(4)
C3 0.029(5) 0.036(6) 0.050(6) 0.003(5) -0.004(5) -0.003(5)
C4 0.040(5) 0.034(6) 0.039(6) 0.002(5) -0.006(4) -0.007(5)
C5 0.033(5) 0.036(6) 0.031(5) 0.000(4) -0.009(4) 0.001(4)
C6 0.031(5) 0.029(5) 0.030(5) 0.002(4) 0.001(4) 0.002(4)
C7 0.032(5) 0.029(5) 0.025(5) -0.004(4) 0.000(4) -0.005(4)
C8 0.026(4) 0.032(5) 0.031(5) -0.007(4) 0.000(4) 0.000(4)
C9 0.033(5) 0.048(6) 0.024(5) 0.001(5) -0.002(4) 0.001(5)
C10 0.044(6) 0.037(6) 0.039(6) 0.013(5) -0.004(4) -0.011(5)
C11 0.054(6) 0.029(6) 0.043(6) 0.003(5) -0.003(5) -0.001(5)
C12 0.041(5) 0.035(6) 0.041(6) -0.005(5) -0.007(4) 0.008(5)
C13 0.029(4) 0.035(6) 0.030(5) -0.003(4) -0.004(4) -0.005(4)
C14 0.026(4) 0.026(5) 0.023(4) -0.004(4) 0.000(3) -0.003(4)
C15 0.032(5) 0.034(5) 0.026(5) -0.009(4) 0.004(4) 0.003(4)
C16 0.035(5) 0.042(6) 0.038(6) -0.008(5) 0.002(4) 0.012(5)
C17 0.023(4) 0.057(7) 0.029(5) -0.005(5) 0.007(4) 0.004(5)
C18 0.035(5) 0.042(6) 0.034(5) 0.004(5) 0.004(4) 0.000(5)
C19 0.033(5) 0.039(6) 0.032(5) -0.002(5) 0.002(4) 0.000(4)
C20 0.039(5) 0.055(7) 0.022(5) -0.004(5) -0.001(4) -0.002(5)
C21 0.029(5) 0.055(7) 0.047(6) -0.017(6) -0.017(4) 0.006(5)
C22 0.045(6) 0.044(7) 0.043(6) 0.010(5) -0.022(5) -0.014(5)
C23 0.022(5) 0.072(8) 0.040(6) -0.022(6) -0.011(4) -0.017(5)
C24 0.034(5) 0.043(6) 0.035(6) 0.000(5) -0.018(4) 0.012(5)
C25 0.088(10) 0.115(13) 0.023(6) -0.014(7) 0.005(6) -0.026(9)
C26 0.057(8) 0.111(13) 0.093(11) -0.075(10) -0.027(7) 0.026(8)
C27 0.115(11) 0.051(8) 0.081(10) 0.034(8) -0.051(9) -0.040(8)
C28 0.017(5) 0.154(15) 0.064(9) -0.040(9) 0.006(5) -0.016(7)
C29 0.077(9) 0.065(10) 0.077(10) -0.013(8) -0.036(8) 0.013(7)
P2 0.0314(13) 0.0538(19) 0.0437(16) 0.0052(15) 0.0033(11) -0.0034(13)
F1 0.071(5) 0.072(6) 0.142(8) 0.040(6) -0.017(5) 0.000(4)
F2 0.084(5) 0.072(6) 0.066(5) 0.030(4) 0.005(4) -0.002(4)
F3 0.158(18) 0.126(13) 0.124(14) -0.002(11) -0.067(13) -0.060(12)
F4 0.147(15) 0.089(11) 0.150(17) 0.039(11) 0.108(13) 0.031(10)
F5 0.21(2) 0.121(15) 0.21(2) 0.065(15) -0.15(2) -0.102(15)
F6 0.163(18) 0.109(13) 0.32(3) 0.005(17) 0.20(2) 0.021(12)

loop_
_atom_type_symbol
_atom_type_description
_atom_type_scat_dispersion_real
_atom_type_scat_dispersion_imag
_atom_type_scat_source
C C 0.0033 0.0016 'International Tables Vol C Tables 4.2.6.8 and 6.1.1.4'
H H 0.0000 0.0000 'International Tables Vol C Tables 4.2.6.8 and 6.1.1.4'
F F 0.0171 0.0103 'International Tables Vol C Tables 4.2.6.8 and 6.1.1.4'
P P 0.1023 0.0942 'International Tables Vol C Tables 4.2.6.8 and 6.1.1.4'
N N 0.0061 0.0033 'International Tables Vol C Tables 4.2.6.8 and 6.1.1.4'
Cl Cl 0.1484 0.1585 'International Tables Vol C Tables 4.2.6.8 and 6.1.1.4'
Ir Ir -1.4442 7.9887 'International Tables Vol C Tables 4.2.6.8 and 6.1.1.4'

loop_
_geom_angle_atom_site_label_1
_geom_angle_atom_site_label_2
_geom_angle_atom_site_label_3
_geom_angle
N1 Ir1 C21 150.7(4)
N1 Ir1 C20 151.2(4)
C21 Ir1 C20 37.6(4)
N1 Ir1 C22 113.3(4)
C21 Ir1 C22 37.6(4)
C20 Ir1 C22 63.4(4)
N1 Ir1 C24 113.9(3)
C21 Ir1 C24 62.4(4)
C20 Ir1 C24 37.7(4)
C22 Ir1 C24 63.0(4)
N1 Ir1 C23 96.2(3)
C21 Ir1 C23 62.9(4)
C20 Ir1 C23 62.8(4)
C22 Ir1 C23 38.4(4)
C24 Ir1 C23 36.8(4)
N1 Ir1 P1 88.9(2)
C21 Ir1 P1 99.1(3)
C20 Ir1 P1 119.4(3)
C22 Ir1 P1 111.6(3)
C24 Ir1 P1 157.1(3)
C23 Ir1 P1 148.6(4)
N1 Ir1 Cl1 82.3(2)
C21 Ir1 Cl1 125.7(3)
C20 Ir1 Cl1 92.4(3)
C22 Ir1 Cl1 153.5(3)
C24 Ir1 Cl1 91.5(3)
C23 Ir1 Cl1 122.4(3)
P1 Ir1 Cl1 89.02(9)
C14 P1 C1 107.8(4)
C14 P1 C8 104.8(4)
C1 P1 C8 100.8(4)
C14 P1 Ir1 113.6(3)
C1 P1 Ir1 108.1(3)
C8 P1 Ir1 120.6(3)
C7 N1 Ir1 121.8(6)
C6 C1 C2 120.0(9)
C6 C1 P1 118.0(7)
C2 C1 P1 122.0(7)
C3 C2 C1 119.3(9)
C2 C3 C4 120.7(9)
C5 C4 C3 120.3(10)
C4 C5 C6 120.6(9)
C1 C6 C5 119.0(8)
C1 C6 C7 122.3(9)
C5 C6 C7 118.7(8)
N1 C7 C6 114.3(8)
C9 C8 C13 119.9(9)
C9 C8 P1 121.9(7)
C13 C8 P1 118.2(7)
C8 C9 C10 120.8(9)
C9 C10 C11 119.7(9)
C12 C11 C10 119.0(10)
C11 C12 C13 121.7(9)
C12 C13 C8 118.9(9)
C19 C14 C15 118.6(8)
C19 C14 P1 120.2(7)
C15 C14 P1 121.2(7)
C16 C15 C14 120.2(9)
C17 C16 C15 120.3(10)
C16 C17 C18 119.5(9)
C19 C18 C17 121.2(10)
C18 C19 C14 120.1(9)
C21 C20 C24 107.1(9)
C21 C20 C25 127.2(11)
C24 C20 C25 125.7(11)
C21 C20 Ir1 70.6(6)
C24 C20 Ir1 72.0(5)
C25 C20 Ir1 125.1(8)
C20 C21 C22 109.8(9)
C20 C21 C26 127.2(12)
C22 C21 C26 122.7(12)
C20 C21 Ir1 71.8(6)
C22 C21 Ir1 72.0(6)
C26 C21 Ir1 127.4(6)
C21 C22 C23 106.7(10)
C21 C22 C27 128.0(12)
C23 C22 C27 123.8(11)
C21 C22 Ir1 70.3(6)
C23 C22 Ir1 72.2(6)
C27 C22 Ir1 133.6(7)
C24 C23 C22 107.0(9)
C24 C23 C28 128.1(13)
C22 C23 C28 124.9(12)
C24 C23 Ir1 70.7(5)
C22 C23 Ir1 69.4(5)
C28 C23 Ir1 124.0(7)
C23 C24 C20 109.5(9)
C23 C24 C29 125.9(11)
C20 C24 C29 124.4(11)
C23 C24 Ir1 72.5(5)
C20 C24 Ir1 70.3(5)
C29 C24 Ir1 127.7(8)
F3A P2 F4A 89.95(10)
F3A P2 F5A 174.6(17)
F4A P2 F5A 89.90(10)
F3A P2 F6A 89.90(10)
F4A P2 F6A 175.7(19)
F5A P2 F6A 89.85(10)
F3A P2 F6 135.0(5)
F4A P2 F6 135.0(5)
F5A P2 F6 45.2(6)
F6A P2 F6 45.1(5)
F3A P2 F5 134.8(5)
F4A P2 F5 45.4(6)
F5A P2 F5 46.0(6)
F6A P2 F5 135.2(6)
F6 P2 F5 90.05(9)
F3A P2 F3 45.0(5)
F4A P2 F3 134.6(6)
F5A P2 F3 134.2(6)
F6A P2 F3 44.9(5)
F6 P2 F3 90.04(9)
F5 P2 F3 179.3(9)
F3A P2 F4 44.9(5)
F4A P2 F4 45.5(5)
F5A P2 F4 135.4(5)
F6A P2 F4 134.7(5)
F6 P2 F4 176.4(9)
F5 P2 F4 89.94(9)
F3 P2 F4 89.92(9)
F3A P2 F1 89.9(10)
F4A P2 F1 87.1(14)
F5A P2 F1 84.7(14)
F6A P2 F1 88.6(14)
F6 P2 F1 90.8(8)
F5 P2 F1 93.4(7)
F3 P2 F1 87.3(7)
F4 P2 F1 92.8(6)
F3A P2 F2 91.4(10)
F4A P2 F2 94.4(14)
F5A P2 F2 94.0(14)
F6A P2 F2 89.9(14)
F6 P2 F2 87.3(7)
F5 P2 F2 86.7(7)
F3 P2 F2 92.6(7)
F4 P2 F2 89.2(6)
F1 P2 F2 178.0(5)

loop_
_geom_bond_atom_site_label_1
_geom_bond_atom_site_label_2
_geom_bond_distance
Ir1 N1 2.146(8)
Ir1 C21 2.171(10)
Ir1 C20 2.186(10)
Ir1 C22 2.193(10)
Ir1 C24 2.208(9)
Ir1 C23 2.231(9)
Ir1 P1 2.307(2)
Ir1 Cl1 2.407(2)
P1 C14 1.817(9)
P1 C1 1.823(9)
P1 C8 1.840(10)
N1 C7 1.492(11)
C1 C6 1.383(13)
C1 C2 1.410(13)
C2 C3 1.374(14)
C3 C4 1.381(14)
C4 C5 1.363(13)
C5 C6 1.406(14)
C6 C7 1.519(13)
C8 C9 1.367(13)
C8 C13 1.412(12)
C9 C10 1.380(14)
C10 C11 1.409(14)
C11 C12 1.370(14)
C12 C13 1.378(14)
C14 C19 1.387(13)
C14 C15 1.413(13)
C15 C16 1.396(13)
C16 C17 1.366(15)
C17 C18 1.391(14)
C18 C19 1.382(14)
C20 C21 1.404(16)
C20 C24 1.418(14)
C20 C25 1.508(16)
C21 C22 1.408(16)
C21 C26 1.536(16)
C22 C23 1.457(16)
C22 C27 1.515(16)
C23 C24 1.403(16)
C23 C28 1.483(15)
C24 C29 1.496(16)
P2 F3A 1.509(17)
P2 F4A 1.509(17)
P2 F5A 1.510(17)
P2 F6A 1.510(17)
P2 F6 1.549(7)
P2 F5 1.550(7)
P2 F3 1.550(7)
P2 F4 1.551(7)
P2 F1 1.590(8)
P2 F2 1.591(8)

loop_
_geom_hbond_atom_site_label_D
_geom_hbond_atom_site_label_H
_geom_hbond_atom_site_label_A
_geom_hbond_distance_DH
_geom_hbond_distance_HA
_geom_hbond_distance_DA
_geom_hbond_angle_DHA
_geom_hbond_site_symmetry_A
N1 H1A F2 0.92 2.36 3.211(11) 153.6 3_666
N1 H1B F4 0.92 2.51 3.204(16) 132.1 .
N1 H1B F4A 0.92 2.24 3.00(3) 140.3 .
